data_4064619
loop_
_publ_author_name
'Achard, Thierry'
'Benet-Buchholz, Jordi'
'Escudero-Ad\'an, Eduardo C.'
'Riera, Antoni'
'Verdaguer, Xavier'

_publ_section_title
;
 N-Benzyl-N-phosphino-tert-butylsulfinamide and Its Coordination Modes
 with Ir(I), Cu(I), Pd(II), and Pt(II): P,S or P,O?
;
_journal_issue 11
_journal_name_full Organometallics
_journal_page_first 3119
_journal_paper_doi 10.1021/om200217j
_journal_volume 30
_journal_year 2011
_chemical_absolute_configuration ad
_chemical_formula_sum 'C26 H31 Cl N O P Pd S'
_chemical_formula_weight 578.40
_chemical_name_systematic
;
 ?
;
_space_group_IT_number 19
_symmetry_cell_setting orthorhombic
_symmetry_space_group_name_Hall 'P 2ac 2ab'
_symmetry_space_group_name_H-M 'P 21 21 21'
_atom_sites_solution_hydrogens geom
_atom_sites_solution_primary direct
_atom_sites_solution_secondary difmap
_audit_creation_method SHELXL-97
_cell_angle_alpha 90.00
_cell_angle_beta 90.00
_cell_angle_gamma 90.00
_cell_formula_units_Z 4
_cell_length_a 11.8237(17)
_cell_length_b 14.436(2)
_cell_length_c 14.808(2)
_cell_measurement_reflns_used 9076
_cell_measurement_temperature 100(2)
_cell_measurement_theta_max 39.18
_cell_measurement_theta_min 3.09
_cell_volume 2527.5(6)
_computing_cell_refinement 'Bruker APEX2 v2009.1-0'
_computing_data_collection 'Bruker APEX2 v2009.1-0'
_computing_data_reduction 'Bruker SAINT V7.60A'
_computing_molecular_graphics 'Bruker SHELXTL'
_computing_publication_material 'Bruker SHELXTL'
_computing_structure_refinement 'SHELXS-97 (Sheldrick, 2008)'
_computing_structure_solution 'SHELXS-97 (Sheldrick, 2008)'
_diffrn_ambient_temperature 100(2)
_diffrn_detector_area_resol_mean 512
_diffrn_detector_type '4K CCD area detector APEX II'
_diffrn_measured_fraction_theta_full 0.967
_diffrn_measured_fraction_theta_max 0.967
_diffrn_measurement_device_type 'Kappa 4-axis goniometer bruker-nonius'
_diffrn_measurement_method
;
 Fullsphere data collection, phi and omega scans
;
_diffrn_measurement_specimen_support 'magnetic support whith 10 micron nylon fiber cryoloop'
_diffrn_radiation_monochromator 'Multilayer Montel 200 mirrors'
_diffrn_radiation_type MoK\a
_diffrn_radiation_wavelength 0.71073
_diffrn_reflns_av_R_equivalents 0.0354
_diffrn_reflns_av_sigmaI/netI 0.0355
_diffrn_reflns_limit_h_max 19
_diffrn_reflns_limit_h_min -20
_diffrn_reflns_limit_k_max 16
_diffrn_reflns_limit_k_min -25
_diffrn_reflns_limit_l_max 25
_diffrn_reflns_limit_l_min -25
_diffrn_reflns_number 45280
_diffrn_reflns_theta_full 39.34
_diffrn_reflns_theta_max 39.34
_diffrn_reflns_theta_min 3.09
_diffrn_source 'rotating anode X-ray tube'
_diffrn_source_current 70
_diffrn_source_power 50
_diffrn_source_size '3 mm x 0.3 mm fine focus'
_diffrn_source_type 'Bruker-Nonius FR 591'
_exptl_absorpt_coefficient_mu 1.005
_exptl_absorpt_correction_T_max 1.00
_exptl_absorpt_correction_T_min 0.91
_exptl_absorpt_correction_type empirical
_exptl_absorpt_process_details
; 
 SADABS Version 2008/1 Bruker-Nonius
 Blessing, Acta Cryst. (1995) A51 33-38
;
_exptl_crystal_colour colorless
_exptl_crystal_density_diffrn 1.520
_exptl_crystal_density_method 'not measured'
_exptl_crystal_description Block
_exptl_crystal_F_000 1184
_exptl_crystal_size_max 0.30
_exptl_crystal_size_mid 0.30
_exptl_crystal_size_min 0.20
_refine_diff_density_max 4.613
_refine_diff_density_min -1.266
_refine_diff_density_rms 0.153
_refine_ls_abs_structure_details 'Flack H D (1983), Acta Cryst. A39, 876-881'
_refine_ls_abs_structure_Flack 0.025(16)
_refine_ls_extinction_method none
_refine_ls_goodness_of_fit_ref 1.079
_refine_ls_hydrogen_treatment noref
_refine_ls_matrix_type full
_refine_ls_number_parameters 292
_refine_ls_number_reflns 14218
_refine_ls_number_restraints 0
_refine_ls_restrained_S_all 1.079
_refine_ls_R_factor_all 0.0368
_refine_ls_R_factor_gt 0.0351
_refine_ls_shift/su_max 0.001
_refine_ls_shift/su_mean 0.000
_refine_ls_structure_factor_coef Fsqd
_refine_ls_weighting_details 'calc w=1/[\s^2^(Fo^2^)+(0.0235P)^2^+4.7450P] where P=(Fo^2^+2Fc^2^)/3'
_refine_ls_weighting_scheme calc
_refine_ls_wR_factor_gt 0.0906
_refine_ls_wR_factor_ref 0.0920
_reflns_number_gt 13813
_reflns_number_total 14218
_reflns_threshold_expression >2sigma(I)
_cod_data_source_file om200217j_si_002.cif
_cod_data_source_block compound_6
_cod_depositor_comments
;
The following automatic conversions were performed:
'_diffrn_measurement_specimen_suppport' tag replaced with
'_diffrn_measurement_specimen_support'.

Automatic conversion script
Id: cif_correct_tags 1440 2010-10-19 06:21:57Z saulius 

The following automatic conversions were performed:

'_symmetry_cell_setting' value 'Orthorhombic' changed to
'orthorhombic' according to
/home/saulius/struct/CIF-dictionaries/cif_core.dic dictionary named
'cif_core.dic' version 2.4.1 from 2010-06-29.

Automatic conversion script
Id: cif_fix_values 1715 2011-07-08 13:25:40Z adriana 
;
_cod_original_cell_volume 2527.7(6)
_cod_original_sg_symbol_H-M P2(1)2(1)2(1)
_cod_database_code 4064619

loop_
_symmetry_equiv_pos_as_xyz
'x, y, z'
'-x+1/2, -y, z+1/2'
'-x, y+1/2, -z+1/2'
'x+1/2, -y+1/2, -z'

loop_
_atom_site_label
_atom_site_type_symbol
_atom_site_fract_x
_atom_site_fract_y
_atom_site_fract_z
_atom_site_U_iso_or_equiv
_atom_site_adp_type
_atom_site_occupancy
_atom_site_symmetry_multiplicity
_atom_site_calc_flag
_atom_site_refinement_flags
Pd1 Pd 0.145924(11) 0.620207(9) 0.154028(9) 0.01203(3) Uani 1 1 d .
P1 P 0.30002(4) 0.70705(3) 0.19901(3) 0.00995(7) Uani 1 1 d .
S1 S 0.43622(4) 0.74902(3) 0.36009(3) 0.01254(7) Uani 1 1 d .
N1 N 0.32845(13) 0.69054(11) 0.31116(11) 0.0115(2) Uani 1 1 d .
C1 C 0.28204(16) 0.83223(12) 0.18583(12) 0.0121(3) Uani 1 1 d .
O1 O 0.51458(14) 0.67990(13) 0.40090(12) 0.0206(3) Uani 1 1 d .
Cl1 Cl 0.00461(4) 0.67938(3) 0.25333(4) 0.01849(8) Uani 1 1 d .
C2 C 0.17911(16) 0.87111(13) 0.21338(13) 0.0145(3) Uani 1 1 d .
H2 H 0.1207 0.8324 0.2362 0.017 Uiso 1 1 calc R
C3 C 0.16219(19) 0.96677(14) 0.20742(15) 0.0184(3) Uani 1 1 d .
H3 H 0.0931 0.9932 0.2276 0.022 Uiso 1 1 calc R
C4 C 0.2468(2) 1.02334(14) 0.17190(16) 0.0203(4) Uani 1 1 d .
H4 H 0.2352 1.0883 0.1676 0.024 Uiso 1 1 calc R
C5 C 0.3478(2) 0.98506(13) 0.14287(15) 0.0201(3) Uani 1 1 d .
H5 H 0.4045 1.0237 0.1175 0.024 Uiso 1 1 calc R
C6 C 0.36659(16) 0.89000(12) 0.15074(15) 0.0165(3) Uani 1 1 d .
H6 H 0.4369 0.8644 0.1323 0.020 Uiso 1 1 calc R
C7 C 0.43109(16) 0.68501(13) 0.13717(12) 0.0131(3) Uani 1 1 d .
C8 C 0.52932(16) 0.64867(14) 0.17580(14) 0.0152(3) Uani 1 1 d .
H8 H 0.5314 0.6354 0.2386 0.018 Uiso 1 1 calc R
C9 C 0.62453(18) 0.63174(16) 0.12241(15) 0.0202(4) Uani 1 1 d .
H9 H 0.6908 0.6065 0.1491 0.024 Uiso 1 1 calc R
C10 C 0.6230(2) 0.65162(18) 0.03050(17) 0.0221(4) Uani 1 1 d .
H10 H 0.6881 0.6401 -0.0055 0.026 Uiso 1 1 calc R
C11 C 0.5258(2) 0.68841(18) -0.00860(15) 0.0209(4) Uani 1 1 d .
H11 H 0.5248 0.7027 -0.0712 0.025 Uiso 1 1 calc R
C12 C 0.43018(18) 0.70421(16) 0.04372(14) 0.0177(3) Uani 1 1 d .
H12 H 0.3636 0.7281 0.0164 0.021 Uiso 1 1 calc R
C13 C 0.37374(17) 0.81139(14) 0.45849(13) 0.0157(3) Uani 1 1 d .
C14 C 0.2695(2) 0.86471(18) 0.42783(17) 0.0258(5) Uani 1 1 d .
H14A H 0.2098 0.8209 0.4108 0.039 Uiso 1 1 calc R
H14B H 0.2889 0.9034 0.3757 0.039 Uiso 1 1 calc R
H14C H 0.2427 0.9042 0.4772 0.039 Uiso 1 1 calc R
C15 C 0.4699(2) 0.8791(2) 0.48210(17) 0.0257(4) Uani 1 1 d .
H15A H 0.4895 0.9157 0.4286 0.039 Uiso 1 1 calc R
H15B H 0.5363 0.8441 0.5021 0.039 Uiso 1 1 calc R
H15C H 0.4451 0.9206 0.5306 0.039 Uiso 1 1 calc R
C16 C 0.3503(3) 0.74674(16) 0.53812(14) 0.0225(4) Uani 1 1 d .
H16A H 0.3514 0.7824 0.5944 0.034 Uiso 1 1 calc R
H16B H 0.4086 0.6985 0.5405 0.034 Uiso 1 1 calc R
H16C H 0.2759 0.7179 0.5305 0.034 Uiso 1 1 calc R
C17 C 0.26499(15) 0.62132(14) 0.36511(12) 0.0135(3) Uani 1 1 d .
H17A H 0.1872 0.6447 0.3746 0.016 Uiso 1 1 calc R
H17B H 0.3012 0.6161 0.4252 0.016 Uiso 1 1 calc R
C18 C 0.25780(16) 0.52568(12) 0.32396(13) 0.0121(3) Uani 1 1 d .
C19 C 0.3539(2) 0.48106(13) 0.29045(15) 0.0184(3) Uani 1 1 d .
H19 H 0.4241 0.5129 0.2885 0.022 Uiso 1 1 calc R
C20 C 0.3470(2) 0.38983(15) 0.25981(18) 0.0236(4) Uani 1 1 d .
H20 H 0.4124 0.3600 0.2365 0.028 Uiso 1 1 calc R
C21 C 0.2443(2) 0.34213(14) 0.26324(18) 0.0216(4) Uani 1 1 d .
H21 H 0.2397 0.2799 0.2427 0.026 Uiso 1 1 calc R
C22 C 0.1492(2) 0.38621(14) 0.29680(16) 0.0207(3) Uani 1 1 d .
H22 H 0.0791 0.3541 0.2992 0.025 Uiso 1 1 calc R
C23 C 0.15583(17) 0.47759(13) 0.32705(14) 0.0163(3) Uani 1 1 d .
H23 H 0.0901 0.5073 0.3500 0.020 Uiso 1 1 calc R
C24 C 0.0304(2) 0.5230(2) 0.0847(2) 0.0323(6) Uani 1 1 d .
H24A H 0.0426 0.5004 0.1442 0.039 Uiso 1 1 calc R
H24B H -0.0444 0.5312 0.0628 0.039 Uiso 1 1 calc R
C25 C 0.1206(3) 0.5439(2) 0.0307(2) 0.0325(6) Uani 1 1 d .
H25 H 0.1071 0.5790 -0.0266 0.039 Uiso 1 1 calc R
C26 C 0.2316(3) 0.5327(2) 0.0610(2) 0.0299(5) Uani 1 1 d .
H26A H 0.2456 0.5102 0.1202 0.036 Uiso 1 1 calc R
H26B H 0.2931 0.5476 0.0224 0.036 Uiso 1 1 calc R

loop_
_atom_site_aniso_label
_atom_site_aniso_U_11
_atom_site_aniso_U_22
_atom_site_aniso_U_33
_atom_site_aniso_U_23
_atom_site_aniso_U_13
_atom_site_aniso_U_12
Pd1 0.01260(4) 0.01131(4) 0.01218(5) -0.00162(4) -0.00075(4) -0.00048(4)
P1 0.01086(16) 0.00883(15) 0.01016(17) -0.00004(12) 0.00035(13) -0.00003(13)
S1 0.01253(15) 0.01185(15) 0.01326(18) -0.00147(12) -0.00095(12) -0.00091(12)
N1 0.0134(5) 0.0094(5) 0.0117(6) 0.0004(4) -0.0003(4) -0.0019(4)
C1 0.0148(7) 0.0095(6) 0.0120(7) 0.0004(5) -0.0012(5) -0.0004(5)
O1 0.0178(6) 0.0228(7) 0.0213(7) -0.0039(5) -0.0056(5) 0.0084(5)
Cl1 0.01606(18) 0.01186(16) 0.0276(2) 0.00138(15) 0.00662(16) 0.00192(14)
C2 0.0150(6) 0.0105(6) 0.0179(7) -0.0003(5) -0.0014(5) 0.0015(5)
C3 0.0206(9) 0.0121(6) 0.0226(9) -0.0005(6) -0.0040(6) 0.0045(6)
C4 0.0266(9) 0.0093(6) 0.0249(10) 0.0020(6) -0.0072(7) 0.0002(6)
C5 0.0237(8) 0.0117(6) 0.0250(9) 0.0048(6) -0.0039(8) -0.0044(6)
C6 0.0171(7) 0.0130(6) 0.0193(7) 0.0024(6) 0.0000(6) -0.0033(5)
C7 0.0131(6) 0.0131(6) 0.0132(7) -0.0001(5) 0.0024(5) 0.0002(5)
C8 0.0132(7) 0.0160(7) 0.0164(8) -0.0006(5) 0.0023(5) 0.0024(5)
C9 0.0186(8) 0.0227(9) 0.0192(8) -0.0004(7) 0.0038(6) 0.0032(6)
C10 0.0195(9) 0.0248(9) 0.0218(9) -0.0023(7) 0.0081(7) 0.0005(7)
C11 0.0233(9) 0.0243(9) 0.0153(8) 0.0004(7) 0.0066(7) 0.0000(7)
C12 0.0177(8) 0.0217(8) 0.0136(7) 0.0018(6) 0.0028(6) 0.0008(6)
C13 0.0198(8) 0.0137(7) 0.0137(7) -0.0040(5) -0.0031(5) 0.0019(5)
C14 0.0314(11) 0.0245(11) 0.0215(10) -0.0081(7) -0.0061(8) 0.0134(9)
C15 0.0319(11) 0.0215(9) 0.0239(10) -0.0076(8) -0.0051(8) -0.0065(9)
C16 0.0333(11) 0.0203(8) 0.0140(7) -0.0023(6) 0.0004(8) -0.0006(9)
C17 0.0170(6) 0.0108(5) 0.0127(6) 0.0002(5) 0.0020(5) -0.0027(6)
C18 0.0133(6) 0.0088(6) 0.0141(7) 0.0011(5) -0.0004(5) -0.0013(5)
C19 0.0143(6) 0.0131(6) 0.0279(9) -0.0015(6) 0.0015(7) 0.0004(6)
C20 0.0222(9) 0.0139(7) 0.0346(11) -0.0031(7) 0.0023(8) 0.0051(7)
C21 0.0265(10) 0.0108(7) 0.0276(10) -0.0022(6) -0.0035(8) 0.0001(6)
C22 0.0185(7) 0.0134(7) 0.0301(9) -0.0004(6) -0.0015(7) -0.0052(7)
C23 0.0137(7) 0.0132(6) 0.0219(8) -0.0005(5) 0.0017(6) -0.0024(5)
C24 0.0240(11) 0.0376(14) 0.0353(14) -0.0156(11) -0.0052(10) -0.0092(10)
C25 0.0377(15) 0.0331(13) 0.0268(12) -0.0091(10) -0.0049(10) -0.0013(11)
C26 0.0287(12) 0.0354(13) 0.0255(12) -0.0174(10) 0.0037(9) -0.0023(10)

loop_
_atom_type_symbol
_atom_type_description
_atom_type_scat_dispersion_real
_atom_type_scat_dispersion_imag
_atom_type_scat_source
C C 0.0033 0.0016 'International Tables Vol C Tables 4.2.6.8 and 6.1.1.4'
H H 0.0000 0.0000 'International Tables Vol C Tables 4.2.6.8 and 6.1.1.4'
N N 0.0061 0.0033 'International Tables Vol C Tables 4.2.6.8 and 6.1.1.4'
O O 0.0106 0.0060 'International Tables Vol C Tables 4.2.6.8 and 6.1.1.4'
P P 0.1023 0.0942 'International Tables Vol C Tables 4.2.6.8 and 6.1.1.4'
S S 0.1246 0.1234 'International Tables Vol C Tables 4.2.6.8 and 6.1.1.4'
Pd Pd -0.9988 1.0072 'International Tables Vol C Tables 4.2.6.8 and 6.1.1.4'
Cl Cl 0.1484 0.1585 'International Tables Vol C Tables 4.2.6.8 and 6.1.1.4'

loop_
_geom_angle_atom_site_label_1
_geom_angle_atom_site_label_2
_geom_angle_atom_site_label_3
_geom_angle
C26 Pd1 C25 38.06(12)
C26 Pd1 C24 67.45(12)
C25 Pd1 C24 36.49(12)
C26 Pd1 P1 97.67(8)
C25 Pd1 P1 129.17(9)
C24 Pd1 P1 164.95(8)
C26 Pd1 Cl1 161.18(8)
C25 Pd1 Cl1 127.52(9)
C24 Pd1 Cl1 94.63(8)
P1 Pd1 Cl1 100.40(2)
N1 P1 C7 107.18(8)
N1 P1 C1 105.30(8)
C7 P1 C1 102.53(9)
N1 P1 Pd1 111.06(6)
C7 P1 Pd1 115.46(6)
C1 P1 Pd1 114.43(6)
O1 S1 N1 107.94(9)
O1 S1 C13 104.64(10)
N1 S1 C13 106.09(9)
C17 N1 S1 119.12(12)
C17 N1 P1 121.15(12)
S1 N1 P1 119.62(9)
C2 C1 C6 119.28(17)
C2 C1 P1 117.74(14)
C6 C1 P1 122.97(14)
C3 C2 C1 120.10(18)
C4 C3 C2 120.0(2)
C5 C4 C3 120.15(18)
C4 C5 C6 120.30(19)
C5 C6 C1 120.16(19)
C8 C7 C12 118.79(17)
C8 C7 P1 124.41(14)
C12 C7 P1 116.78(15)
C7 C8 C9 120.26(19)
C10 C9 C8 120.5(2)
C9 C10 C11 119.7(2)
C12 C11 C10 120.2(2)
C11 C12 C7 120.6(2)
C14 C13 C16 113.1(2)
C14 C13 C15 110.1(2)
C16 C13 C15 110.26(19)
C14 C13 S1 109.37(14)
C16 C13 S1 112.31(14)
C15 C13 S1 101.04(15)
N1 C17 C18 115.26(15)
C23 C18 C19 119.08(17)
C23 C18 C17 119.41(17)
C19 C18 C17 121.24(17)
C20 C19 C18 120.2(2)
C19 C20 C21 120.3(2)
C22 C21 C20 119.51(19)
C21 C22 C23 120.3(2)
C18 C23 C22 120.65(19)
C25 C24 Pd1 69.52(16)
C24 C25 C26 121.3(3)
C24 C25 Pd1 74.00(17)
C26 C25 Pd1 69.89(16)
C25 C26 Pd1 72.04(17)

loop_
_geom_bond_atom_site_label_1
_geom_bond_atom_site_label_2
_geom_bond_distance
Pd1 C26 2.126(3)
Pd1 C25 2.154(3)
Pd1 C24 2.210(3)
Pd1 P1 2.3097(5)
Pd1 Cl1 2.3840(6)
P1 N1 1.7112(17)
P1 C7 1.8280(19)
P1 C1 1.8300(18)
S1 O1 1.4898(17)
S1 N1 1.6916(16)
S1 C13 1.865(2)
N1 C17 1.483(2)
C1 C2 1.401(3)
C1 C6 1.402(3)
C2 C3 1.398(3)
C3 C4 1.395(3)
C4 C5 1.383(4)
C5 C6 1.395(3)
C7 C8 1.397(3)
C7 C12 1.411(3)
C8 C9 1.397(3)
C9 C10 1.391(3)
C10 C11 1.393(4)
C11 C12 1.389(3)
C13 C14 1.522(3)
C13 C16 1.529(3)
C13 C15 1.540(3)
C17 C18 1.512(3)
C18 C23 1.392(3)
C18 C19 1.397(3)
C19 C20 1.395(3)
C20 C21 1.397(4)
C21 C22 1.384(3)
C22 C23 1.395(3)
C24 C25 1.367(5)
C25 C26 1.396(5)

loop_
_geom_torsion_atom_site_label_1
_geom_torsion_atom_site_label_2
_geom_torsion_atom_site_label_3
_geom_torsion_atom_site_label_4
_geom_torsion
C26 Pd1 P1 N1 -115.95(12)
C25 Pd1 P1 N1 -139.75(14)
C24 Pd1 P1 N1 -124.3(4)
Cl1 Pd1 P1 N1 58.77(6)
C26 Pd1 P1 C7 6.32(12)
C25 Pd1 P1 C7 -17.49(14)
C24 Pd1 P1 C7 -2.1(4)
Cl1 Pd1 P1 C7 -178.97(7)
C26 Pd1 P1 C1 125.01(12)
C25 Pd1 P1 C1 101.20(14)
C24 Pd1 P1 C1 116.6(4)
Cl1 Pd1 P1 C1 -60.27(7)
O1 S1 N1 C17 52.58(16)
C13 S1 N1 C17 -59.12(16)
O1 S1 N1 P1 -123.54(11)
C13 S1 N1 P1 124.75(11)
C7 P1 N1 C17 -121.62(15)
C1 P1 N1 C17 129.72(15)
Pd1 P1 N1 C17 5.33(16)
C7 P1 N1 S1 54.43(12)
C1 P1 N1 S1 -54.24(12)
Pd1 P1 N1 S1 -178.63(7)
N1 P1 C1 C2 -77.89(16)
C7 P1 C1 C2 170.11(15)
Pd1 P1 C1 C2 44.34(16)
N1 P1 C1 C6 101.32(17)
C7 P1 C1 C6 -10.67(18)
Pd1 P1 C1 C6 -136.44(15)
C6 C1 C2 C3 -1.2(3)
P1 C1 C2 C3 178.02(16)
C1 C2 C3 C4 1.6(3)
C2 C3 C4 C5 -0.3(3)
C3 C4 C5 C6 -1.4(3)
C4 C5 C6 C1 1.8(3)
C2 C1 C6 C5 -0.5(3)
P1 C1 C6 C5 -179.66(16)
N1 P1 C7 C8 8.26(19)
C1 P1 C7 C8 118.84(18)
Pd1 P1 C7 C8 -116.05(16)
N1 P1 C7 C12 -173.48(15)
C1 P1 C7 C12 -62.89(17)
Pd1 P1 C7 C12 62.21(17)
C12 C7 C8 C9 -0.1(3)
P1 C7 C8 C9 178.16(17)
C7 C8 C9 C10 0.6(3)
C8 C9 C10 C11 -0.2(4)
C9 C10 C11 C12 -0.7(4)
C10 C11 C12 C7 1.3(4)
C8 C7 C12 C11 -0.9(3)
P1 C7 C12 C11 -179.23(18)
O1 S1 C13 C14 -164.44(17)
N1 S1 C13 C14 -50.45(18)
O1 S1 C13 C16 -38.06(19)
N1 S1 C13 C16 75.93(17)
O1 S1 C13 C15 79.42(17)
N1 S1 C13 C15 -166.58(15)
S1 N1 C17 C18 -125.90(15)
P1 N1 C17 C18 50.2(2)
N1 C17 C18 C23 -137.66(18)
N1 C17 C18 C19 48.4(2)
C23 C18 C19 C20 0.6(3)
C17 C18 C19 C20 174.6(2)
C18 C19 C20 C21 -0.6(4)
C19 C20 C21 C22 0.4(4)
C20 C21 C22 C23 -0.1(4)
C19 C18 C23 C22 -0.3(3)
C17 C18 C23 C22 -174.35(19)
C21 C22 C23 C18 0.0(3)
C26 Pd1 C24 C25 -29.3(2)
P1 Pd1 C24 C25 -20.3(5)
Cl1 Pd1 C24 C25 156.7(2)
Pd1 C24 C25 C26 53.6(3)
C26 Pd1 C25 C24 132.9(3)
P1 Pd1 C25 C24 173.33(17)
Cl1 Pd1 C25 C24 -29.9(3)
C24 Pd1 C25 C26 -132.9(3)
P1 Pd1 C25 C26 40.5(2)
Cl1 Pd1 C25 C26 -162.75(17)
C24 C25 C26 Pd1 -55.5(3)
C24 Pd1 C26 C25 28.2(2)
P1 Pd1 C26 C25 -149.49(19)
Cl1 Pd1 C26 C25 46.8(4)
